data_4340749
loop_
_publ_author_name
'Lin, Jian'
'Diefenbach, Kariem'
'Kikugawa, Naoki'
'Baumbach, Ryan E.'
'Albrecht-Schmitt, Thomas E'

_publ_section_title
;
 Dimensional and coordination number reductions in a large family of
 lanthanide tellurite sulfates.
;
_journal_issue 16
_journal_name_full 'Inorganic chemistry'
_journal_page_first 8555
_journal_page_last 8564
_journal_paper_doi 10.1021/ic501163x
_journal_volume 53
_journal_year 2014
_chemical_formula_moiety Ce2Te2S2O13
_chemical_formula_sum 'Ce2 O13 S2 Te2'
_chemical_formula_weight 807.56
_chemical_melting_point ?
_chemical_name_common 'Cerium tellurite sulfate'
_chemical_name_systematic
; 
 ? 
;
_space_group_IT_number 14
_symmetry_cell_setting monoclinic
_symmetry_space_group_name_Hall '-P 2ybc'
_symmetry_space_group_name_H-M 'P 1 21/c 1'
_atom_sites_solution_hydrogens none
_atom_sites_solution_primary direct
_atom_sites_solution_secondary difmap
_audit_creation_method SHELXL-97
_cell_angle_alpha 90.00
_cell_angle_beta 106.452(3)
_cell_angle_gamma 90.00
_cell_formula_units_Z 2
_cell_length_a 9.597(3)
_cell_length_b 6.9391(18)
_cell_length_c 8.248(2)
_cell_measurement_reflns_used 1229
_cell_measurement_temperature 100(2)
_cell_measurement_theta_max 27.69
_cell_measurement_theta_min 2.21
_cell_volume 526.8(2)
_computing_cell_refinement 'smart saint'
_computing_data_collection smart
_computing_data_reduction SAINT
_computing_molecular_graphics 'SHELXP-97 (Sheldrick, 1997)'
_computing_publication_material 'SHELXCIF-97 (Sheldrick, 2000)'
_computing_structure_refinement 'SHELXL-97 (Sheldrick, 1997)'
_computing_structure_solution 'SHELXS-97 (Sheldrick, 1990)'
_diffrn_ambient_temperature 100(2)
_diffrn_detector_area_resol_mean 0
_diffrn_measured_fraction_theta_full 0.988
_diffrn_measured_fraction_theta_max 0.988
_diffrn_measurement_device_type 'BRUKER apex II'
_diffrn_measurement_method '0.5 wide w/ exposures'
_diffrn_radiation_monochromator 'Quazar optics'
_diffrn_radiation_source 'Imus microfocused'
_diffrn_radiation_type MoK\a
_diffrn_radiation_wavelength 0.71073
_diffrn_reflns_av_R_equivalents 0.0837
_diffrn_reflns_av_sigmaI/netI 0.0564
_diffrn_reflns_limit_h_max 12
_diffrn_reflns_limit_h_min -12
_diffrn_reflns_limit_k_max 8
_diffrn_reflns_limit_k_min -8
_diffrn_reflns_limit_l_max 10
_diffrn_reflns_limit_l_min -10
_diffrn_reflns_number 5859
_diffrn_reflns_theta_full 27.69
_diffrn_reflns_theta_max 27.69
_diffrn_reflns_theta_min 2.21
_exptl_absorpt_coefficient_mu 14.430
_exptl_absorpt_correction_T_max 0.930
_exptl_absorpt_correction_T_min 0.757
_exptl_absorpt_correction_type numerical
_exptl_absorpt_process_details SHELTXPREP
_exptl_crystal_colour Colorless
_exptl_crystal_density_diffrn 5.091
_exptl_crystal_density_method 'not measured'
_exptl_crystal_description Sphenoid
_exptl_crystal_F_000 712
_exptl_crystal_size_max 0.020
_exptl_crystal_size_mid 0.020
_exptl_crystal_size_min 0.005
_refine_diff_density_max 2.526
_refine_diff_density_min -3.682
_refine_diff_density_rms 0.395
_refine_ls_extinction_method none
_refine_ls_goodness_of_fit_ref 1.065
_refine_ls_hydrogen_treatment none
_refine_ls_matrix_type full
_refine_ls_number_parameters 100
_refine_ls_number_reflns 1216
_refine_ls_number_restraints 6
_refine_ls_restrained_S_all 1.067
_refine_ls_R_factor_all 0.0537
_refine_ls_R_factor_gt 0.0424
_refine_ls_shift/su_max 0.000
_refine_ls_shift/su_mean 0.000
_refine_ls_structure_factor_coef Fsqd
_refine_ls_weighting_details 'calc w=1/[\s^2^(Fo^2^)+(0.0602P)^2^+10.4805P] where P=(Fo^2^+2Fc^2^)/3'
_refine_ls_weighting_scheme calc
_refine_ls_wR_factor_gt 0.1178
_refine_ls_wR_factor_ref 0.1237
_reflns_number_gt 991
_reflns_number_total 1216
_reflns_threshold_expression >2sigma(I)
_cod_data_source_file ic501163x_si_002.cif
_cod_data_source_block Ce1
_cod_depositor_comments
;
The following automatic conversions were performed:

'_chemical_melting_point' value 'N/A' was changed to '?' - the value
is undefined or not given.

Automatic conversion script
Id: cif_fix_values 2281 2013-09-26 08:29:07Z andrius 

 Adding full bibliography for 4340748--4340769.cif.
;
_cod_original_sg_symbol_H-M P2(1)/c
_cod_database_code 4340749

loop_
_symmetry_equiv_pos_as_xyz
'x, y, z'
'-x, y+1/2, -z+1/2'
'-x, -y, -z'
'x, -y-1/2, z-1/2'

loop_
_atom_site_label
_atom_site_type_symbol
_atom_site_fract_x
_atom_site_fract_y
_atom_site_fract_z
_atom_site_U_iso_or_equiv
_atom_site_adp_type
_atom_site_occupancy
_atom_site_symmetry_multiplicity
_atom_site_calc_flag
_atom_site_refinement_flags
Ce1 Ce 0.30770(6) 0.66268(8) 0.50764(7) 0.0089(2) Uani 1 1 d .
Te1A Te -0.0245(7) 0.7385(7) 0.1642(8) 0.070(2) Uani 0.50 1 d P
Te1B Te 0.0169(6) 1.1855(8) 0.3322(6) 0.0625(17) Uani 0.50 1 d P
S1 S 0.3897(3) 1.1647(4) 0.6790(3) 0.0083(5) Uani 1 1 d .
O1 O 0.001(3) 0.842(4) 0.410(3) 0.097(10) Uani 0.70 1 d P
O2 O -0.0751(17) 1.008(2) 0.126(2) 0.057(4) Uani 0.80 1 d PU
O3 O 0.1726(8) 0.7707(13) 0.2148(10) 0.0211(19) Uani 1 1 d .
O4 O 0.3265(8) 1.0130(12) 0.5586(9) 0.0153(16) Uani 1 1 d .
O7 O 0.5954(8) 0.6011(11) 0.6435(9) 0.0106(15) Uani 1 1 d .
O6 O 0.4577(8) 0.7956(11) 0.3203(9) 0.0108(15) Uani 1 1 d .
O5 O 0.3025(8) 0.3394(10) 0.6430(9) 0.0115(15) Uani 1 1 d .

loop_
_atom_site_aniso_label
_atom_site_aniso_U_11
_atom_site_aniso_U_22
_atom_site_aniso_U_33
_atom_site_aniso_U_23
_atom_site_aniso_U_13
_atom_site_aniso_U_12
Ce1 0.0117(3) 0.0070(3) 0.0080(3) 0.0005(2) 0.0032(2) 0.0010(2)
Te1A 0.0267(17) 0.040(2) 0.126(5) -0.041(3) -0.007(2) 0.0051(14)
Te1B 0.0194(16) 0.094(4) 0.066(3) -0.051(3) -0.0018(15) 0.013(2)
S1 0.0103(12) 0.0063(11) 0.0082(11) 0.0027(9) 0.0026(9) 0.0003(10)
O1 0.086(17) 0.17(3) 0.053(13) -0.059(15) 0.040(12) -0.055(17)
O2 0.052(6) 0.060(6) 0.056(6) -0.007(4) 0.010(4) 0.012(4)
O3 0.006(4) 0.034(5) 0.022(4) 0.011(4) 0.001(3) 0.001(3)
O4 0.020(4) 0.013(4) 0.012(4) -0.001(3) 0.005(3) 0.000(3)
O7 0.017(4) 0.007(3) 0.011(4) -0.001(3) 0.009(3) -0.001(3)
O6 0.012(4) 0.010(4) 0.013(4) 0.001(3) 0.008(3) -0.003(3)
O5 0.012(4) 0.009(4) 0.015(4) -0.001(3) 0.008(3) 0.001(3)

loop_
_atom_type_symbol
_atom_type_description
_atom_type_scat_dispersion_real
_atom_type_scat_dispersion_imag
_atom_type_scat_source
Ce Ce -0.2486 2.6331 'International Tables Vol C Tables 4.2.6.8 and 6.1.1.4'
O O 0.0106 0.0060 'International Tables Vol C Tables 4.2.6.8 and 6.1.1.4'
S S 0.1246 0.1234 'International Tables Vol C Tables 4.2.6.8 and 6.1.1.4'
Te Te -0.5308 1.6751 'International Tables Vol C Tables 4.2.6.8 and 6.1.1.4'

loop_
_geom_angle_atom_site_label_1
_geom_angle_atom_site_label_2
_geom_angle_atom_site_label_3
_geom_angle
_geom_angle_site_symmetry_1
_geom_angle_site_symmetry_3
O2 Ce1 O3 78.6(4) 2_545 4_576
O2 Ce1 O4 121.6(5) 2_545 .
O3 Ce1 O4 74.0(3) 4_576 .
O2 Ce1 O3 62.6(4) 2_545 .
O3 Ce1 O3 112.4(3) 4_576 .
O4 Ce1 O3 82.1(3) . .
O2 Ce1 O5 71.1(4) 2_545 .
O3 Ce1 O5 77.2(3) 4_576 .
O4 Ce1 O5 144.5(2) . .
O3 Ce1 O5 128.6(3) . .
O2 Ce1 O7 82.9(5) 2_545 3_666
O3 Ce1 O7 144.6(3) 4_576 3_666
O4 Ce1 O7 141.0(2) . 3_666
O3 Ce1 O7 84.5(3) . 3_666
O5 Ce1 O7 68.3(2) . 3_666
O2 Ce1 O6 118.9(4) 2_545 .
O3 Ce1 O6 147.8(3) 4_576 .
O4 Ce1 O6 73.8(2) . .
O3 Ce1 O6 62.5(2) . .
O5 Ce1 O6 132.4(2) . .
O7 Ce1 O6 67.4(2) 3_666 .
O2 Ce1 O6 132.7(4) 2_545 4_576
O3 Ce1 O6 62.7(2) 4_576 4_576
O4 Ce1 O6 74.1(2) . 4_576
O3 Ce1 O6 156.2(3) . 4_576
O5 Ce1 O6 74.5(2) . 4_576
O7 Ce1 O6 113.1(2) 3_666 4_576
O6 Ce1 O6 108.1(2) . 4_576
O2 Ce1 O7 144.4(4) 2_545 .
O3 Ce1 O7 114.7(2) 4_576 .
O4 Ce1 O7 93.9(2) . .
O3 Ce1 O7 129.4(2) . .
O5 Ce1 O7 79.7(2) . .
O7 Ce1 O7 67.4(3) 3_666 .
O6 Ce1 O7 68.0(2) . .
O6 Ce1 O7 52.4(2) 4_576 .
O2 Ce1 S1 147.8(4) 2_545 2_646
O3 Ce1 S1 88.58(19) 4_576 2_646
O4 Ce1 S1 81.75(18) . 2_646
O3 Ce1 S1 148.59(19) . 2_646
O5 Ce1 S1 77.25(18) . 2_646
O7 Ce1 S1 91.38(18) 3_666 2_646
O6 Ce1 S1 87.17(18) . 2_646
O6 Ce1 S1 25.91(16) 4_576 2_646
O7 Ce1 S1 26.63(15) . 2_646
O2 Ce1 Te1B 34.8(4) 2_545 2_545
O3 Ce1 Te1B 91.3(2) 4_576 2_545
O4 Ce1 Te1B 95.5(2) . 2_545
O3 Ce1 Te1B 29.52(19) . 2_545
O5 Ce1 Te1B 105.47(19) . 2_545
O7 Ce1 Te1B 90.4(2) 3_666 2_545
O6 Ce1 Te1B 91.44(18) . 2_545
O6 Ce1 Te1B 153.66(18) 4_576 2_545
O7 Ce1 Te1B 153.86(17) . 2_545
S1 Ce1 Te1B 177.18(10) 2_646 2_545
O2 Ce1 Te1A 39.4(4) 2_545 .
O3 Ce1 Te1A 89.7(2) 4_576 .
O4 Ce1 Te1A 89.76(19) . .
O3 Ce1 Te1A 27.3(2) . .
O5 Ce1 Te1A 110.5(2) . .
O7 Ce1 Te1A 94.82(19) 3_666 .
O6 Ce1 Te1A 89.8(2) . .
O6 Ce1 Te1A 150.81(18) 4_576 .
O7 Ce1 Te1A 155.31(18) . .
S1 Ce1 Te1A 171.48(9) 2_646 .
Te1B Ce1 Te1A 5.74(14) 2_545 .
Te1B Te1A O3 86.3(17) 2_545 .
Te1B Te1A O2 175(2) 2_545 .
O3 Te1A O2 96.6(6) . .
Te1B Te1A O1 107.1(19) 2_545 .
O3 Te1A O1 84.8(7) . .
O2 Te1A O1 77.3(10) . .
Te1B Te1A O1 76.1(17) 2_545 4_575
O3 Te1A O1 82.3(8) . 4_575
O2 Te1A O1 100.2(9) . 4_575
O1 Te1A O1 166.4(12) . 4_575
Te1B Te1A O2 40.9(16) 2_545 2_545
O3 Te1A O2 74.8(5) . 2_545
O2 Te1A O2 143.9(5) . 2_545
O1 Te1A O2 67.2(10) . 2_545
O1 Te1A O2 112.8(8) 4_575 2_545
Te1B Te1A Ce1 71.9(17) 2_545 .
O3 Te1A Ce1 39.0(3) . .
O2 Te1A Ce1 112.9(5) . .
O1 Te1A Ce1 57.6(8) . .
O1 Te1A Ce1 112.7(6) 4_575 .
O2 Te1A Ce1 41.2(4) 2_545 .
Te1A Te1B O3 82.0(17) 2 2
Te1A Te1B O2 132.4(19) 2 .
O3 Te1B O2 81.6(5) 2 .
Te1A Te1B O1 94.4(17) 2 3_576
O3 Te1B O1 83.6(8) 2 3_576
O2 Te1B O1 127.6(9) . 3_576
Te1A Te1B O1 63.7(18) 2 2
O3 Te1B O1 80.5(7) 2 2
O2 Te1B O1 69.7(10) . 2
O1 Te1B O1 154.4(5) 3_576 2
Te1A Te1B O2 4.2(17) 2 2
O3 Te1B O2 84.5(5) 2 2
O2 Te1B O2 136.4(5) . 2
O1 Te1B O2 91.3(8) 3_576 2
O1 Te1B O2 67.4(9) 2 2
Te1A Te1B O1 161.3(18) 2 .
O3 Te1B O1 103.4(7) 2 .
O2 Te1B O1 66.4(7) . .
O1 Te1B O1 68.8(10) 3_576 .
O1 Te1B O1 134.6(8) 2 .
O2 Te1B O1 157.2(7) 2 .
Te1A Te1B Ce1 102.4(17) 2 2
O3 Te1B Ce1 42.1(3) 2 2
O2 Te1B Ce1 41.9(4) . 2
O1 Te1B Ce1 118.1(7) 3_576 2
O1 Te1B Ce1 59.3(7) 2 2
O2 Te1B Ce1 106.4(4) 2 2
O1 Te1B Ce1 93.2(6) . 2
O5 S1 O4 111.0(5) 1_565 .
O5 S1 O6 110.8(4) 1_565 3_676
O4 S1 O6 110.9(5) . 3_676
O5 S1 O7 109.6(4) 1_565 2_656
O4 S1 O7 111.1(5) . 2_656
O6 S1 O7 103.2(4) 3_676 2_656
O5 S1 Ce1 119.4(3) 1_565 2_656
O4 S1 Ce1 129.5(3) . 2_656
O6 S1 Ce1 49.5(3) 3_676 2_656
O7 S1 Ce1 54.0(3) 2_656 2_656
Te1A O1 Te1B 152.6(14) . 3_576
Te1A O1 Te1B 9.2(2) . 2_545
Te1B O1 Te1B 144.8(14) 3_576 2_545
Te1A O1 Te1A 143.3(14) . 4_576
Te1B O1 Te1A 9.5(2) 3_576 4_576
Te1B O1 Te1A 135.2(14) 2_545 4_576
Te1A O1 Te1B 94.6(10) . .
Te1B O1 Te1B 111.2(10) 3_576 .
Te1B O1 Te1B 103.4(10) 2_545 .
Te1A O1 Te1B 120.6(10) 4_576 .
Te1A O2 Te1B 114.2(8) . .
Te1A O2 Te1B 0.8(3) . 2_545
Te1B O2 Te1B 115.0(7) . 2_545
Te1A O2 Te1A 120.4(8) . 2
Te1B O2 Te1A 6.8(3) . 2
Te1B O2 Te1A 121.2(7) 2_545 2
Te1A O2 Ce1 130.9(8) . 2
Te1B O2 Ce1 103.3(7) . 2
Te1B O2 Ce1 130.2(8) 2_545 2
Te1A O2 Ce1 99.3(6) 2 2
Te1A O3 Te1B 11.7(3) . 2_545
Te1A O3 Ce1 125.3(4) . 4_575
Te1B O3 Ce1 126.5(4) 2_545 4_575
Te1A O3 Ce1 113.6(4) . .
Te1B O3 Ce1 108.4(4) 2_545 .
Ce1 O3 Ce1 119.6(3) 4_575 .
S1 O4 Ce1 145.6(5) . .
S1 O7 Ce1 138.3(4) 2_646 3_666
S1 O7 Ce1 99.3(4) 2_646 .
Ce1 O7 Ce1 112.6(3) 3_666 .
S1 O6 Ce1 141.6(4) 3_676 .
S1 O6 Ce1 104.6(4) 3_676 4_575
Ce1 O6 Ce1 113.1(3) . 4_575
S1 O5 Ce1 138.7(4) 1_545 .

loop_
_geom_bond_atom_site_label_1
_geom_bond_atom_site_label_2
_geom_bond_distance
_geom_bond_site_symmetry_2
Ce1 O2 2.441(16) 2_545
Ce1 O3 2.463(8) 4_576
Ce1 O4 2.465(8) .
Ce1 O3 2.511(8) .
Ce1 O5 2.513(7) .
Ce1 O7 2.535(7) 3_666
Ce1 O6 2.563(7) .
Ce1 O6 2.589(8) 4_576
Ce1 O7 2.703(8) .
Ce1 S1 3.296(3) 2_646
Ce1 Te1B 3.555(5) 2_545
Ce1 Te1A 3.654(6) .
Te1A Te1B 0.374(8) 2_545
Te1A O3 1.832(10) .
Te1A O2 1.935(18) .
Te1A O1 2.10(2) .
Te1A O1 2.25(2) 4_575
Te1A O2 2.352(18) 2_545
Te1B Te1A 0.374(8) 2
Te1B O3 1.846(9) 2
Te1B O2 2.083(17) .
Te1B O1 2.19(2) 3_576
Te1B O1 2.23(2) 2
Te1B O2 2.308(18) 2
Te1B O1 2.48(3) .
Te1B Ce1 3.555(5) 2
S1 O5 1.455(8) 1_565
S1 O4 1.456(8) .
S1 O6 1.488(8) 3_676
S1 O7 1.497(7) 2_656
S1 Ce1 3.296(3) 2_656
O1 Te1B 2.19(2) 3_576
O1 Te1B 2.24(2) 2_545
O1 Te1A 2.25(2) 4_576
O2 Te1B 2.308(18) 2_545
O2 Te1A 2.352(18) 2
O2 Ce1 2.441(16) 2
O3 Te1B 1.846(9) 2_545
O3 Ce1 2.463(8) 4_575
O7 S1 1.497(7) 2_646
O7 Ce1 2.535(7) 3_666
O6 S1 1.488(8) 3_676
O6 Ce1 2.589(7) 4_575
O5 S1 1.455(8) 1_545

loop_
_geom_torsion_atom_site_label_1
_geom_torsion_atom_site_label_2
_geom_torsion_atom_site_label_3
_geom_torsion_atom_site_label_4
_geom_torsion
_geom_torsion_site_symmetry_1
_geom_torsion_site_symmetry_4
O2 Ce1 Te1A Te1B -33.5(17) 2_545 2_545
O3 Ce1 Te1A Te1B -105.7(17) 4_576 2_545
O4 Ce1 Te1A Te1B -179.7(17) . 2_545
O3 Ce1 Te1A Te1B 107.2(18) . 2_545
O5 Ce1 Te1A Te1B -29.5(17) . 2_545
O7 Ce1 Te1A Te1B 39.1(17) 3_666 2_545
O6 Ce1 Te1A Te1B 106.5(17) . 2_545
O6 Ce1 Te1A Te1B -124.3(16) 4_576 2_545
O7 Ce1 Te1A Te1B 81.4(18) . 2_545
S1 Ce1 Te1A Te1B 175.7(11) 2_646 2_545
O2 Ce1 Te1A O3 -140.8(8) 2_545 .
O3 Ce1 Te1A O3 147.0(3) 4_576 .
O4 Ce1 Te1A O3 73.1(5) . .
O5 Ce1 Te1A O3 -136.7(5) . .
O7 Ce1 Te1A O3 -68.1(5) 3_666 .
O6 Ce1 Te1A O3 -0.8(5) . .
O6 Ce1 Te1A O3 128.5(6) 4_576 .
O7 Ce1 Te1A O3 -25.9(7) . .
S1 Ce1 Te1A O3 68.4(9) 2_646 .
Te1B Ce1 Te1A O3 -107.2(18) 2_545 .
O2 Ce1 Te1A O2 148.1(5) 2_545 .
O3 Ce1 Te1A O2 75.9(6) 4_576 .
O4 Ce1 Te1A O2 2.0(6) . .
O3 Ce1 Te1A O2 -71.1(8) . .
O5 Ce1 Te1A O2 152.2(6) . .
O7 Ce1 Te1A O2 -139.2(6) 3_666 .
O6 Ce1 Te1A O2 -71.9(6) . .
O6 Ce1 Te1A O2 57.4(8) 4_576 .
O7 Ce1 Te1A O2 -97.0(7) . .
S1 Ce1 Te1A O2 -2.7(11) 2_646 .
Te1B Ce1 Te1A O2 -178(2) 2_545 .
O2 Ce1 Te1A O1 91.5(11) 2_545 .
O3 Ce1 Te1A O1 19.3(9) 4_576 .
O4 Ce1 Te1A O1 -54.6(9) . .
O3 Ce1 Te1A O1 -127.7(10) . .
O5 Ce1 Te1A O1 95.6(9) . .
O7 Ce1 Te1A O1 164.2(9) 3_666 .
O6 Ce1 Te1A O1 -128.5(9) . .
O6 Ce1 Te1A O1 0.7(10) 4_576 .
O7 Ce1 Te1A O1 -153.6(10) . .
S1 Ce1 Te1A O1 -59.3(12) 2_646 .
Te1B Ce1 Te1A O1 125.1(19) 2_545 .
O2 Ce1 Te1A O1 -99.2(11) 2_545 4_575
O3 Ce1 Te1A O1 -171.4(9) 4_576 4_575
O4 Ce1 Te1A O1 114.6(9) . 4_575
O3 Ce1 Te1A O1 41.5(10) . 4_575
O5 Ce1 Te1A O1 -95.2(9) . 4_575
O7 Ce1 Te1A O1 -26.6(9) 3_666 4_575
O6 Ce1 Te1A O1 40.7(9) . 4_575
O6 Ce1 Te1A O1 170.0(9) 4_576 4_575
O7 Ce1 Te1A O1 15.7(10) . 4_575
S1 Ce1 Te1A O1 110.0(11) 2_646 4_575
Te1B Ce1 Te1A O1 -65.7(17) 2_545 4_575
O3 Ce1 Te1A O2 -72.2(7) 4_576 2_545
O4 Ce1 Te1A O2 -146.2(7) . 2_545
O3 Ce1 Te1A O2 140.8(8) . 2_545
O5 Ce1 Te1A O2 4.0(7) . 2_545
O7 Ce1 Te1A O2 72.6(7) 3_666 2_545
O6 Ce1 Te1A O2 140.0(7) . 2_545
O6 Ce1 Te1A O2 -90.8(7) 4_576 2_545
O7 Ce1 Te1A O2 114.9(8) . 2_545
S1 Ce1 Te1A O2 -150.8(9) 2_646 2_545
Te1B Ce1 Te1A O2 33.5(17) 2_545 2_545
Te1B Te1A O1 Te1B -36(4) 2_545 3_576
O3 Te1A O1 Te1B -120(3) . 3_576
O2 Te1A O1 Te1B 142(3) . 3_576
O1 Te1A O1 Te1B -137.3(18) 4_575 3_576
O2 Te1A O1 Te1B -44(3) 2_545 3_576
Ce1 Te1A O1 Te1B -90(3) . 3_576
O3 Te1A O1 Te1B -84.5(18) . 2_545
O2 Te1A O1 Te1B 178(2) . 2_545
O1 Te1A O1 Te1B -102(4) 4_575 2_545
O2 Te1A O1 Te1B -8.8(18) 2_545 2_545
Ce1 Te1A O1 Te1B -54.5(19) . 2_545
Te1B Te1A O1 Te1A -32(3) 2_545 4_576
O3 Te1A O1 Te1A -117(2) . 4_576
O2 Te1A O1 Te1A 145(2) . 4_576
O1 Te1A O1 Te1A -134.0(16) 4_575 4_576
O2 Te1A O1 Te1A -41(2) 2_545 4_576
Ce1 Te1A O1 Te1A -87(2) . 4_576
Te1B Te1A O1 Te1B 163.6(17) 2_545 .
O3 Te1A O1 Te1B 79.1(7) . .
O2 Te1A O1 Te1B -18.8(8) . .
O1 Te1A O1 Te1B 62(4) 4_575 .
O2 Te1A O1 Te1B 154.8(10) 2_545 .
Ce1 Te1A O1 Te1B 109.2(8) . .
Te1A Te1B O1 Te1A -162(5) 2 .
O3 Te1B O1 Te1A 93.0(8) 2 .
O2 Te1B O1 Te1A 18.6(8) . .
O1 Te1B O1 Te1A 170.6(17) 3_576 .
O1 Te1B O1 Te1A 3.1(7) 2 .
O2 Te1B O1 Te1A -158.9(13) 2 .
Ce1 Te1B O1 Te1A 51.7(8) 2 .
Te1A Te1B O1 Te1B 27(6) 2 3_576
O3 Te1B O1 Te1B -77.6(10) 2 3_576
O2 Te1B O1 Te1B -152.0(13) . 3_576
O1 Te1B O1 Te1B -0.001(2) 3_576 3_576
O1 Te1B O1 Te1B -167.5(13) 2 3_576
O2 Te1B O1 Te1B 31(2) 2 3_576
Ce1 Te1B O1 Te1B -118.9(9) 2 3_576
Te1A Te1B O1 Te1B -159(6) 2 2_545
O3 Te1B O1 Te1B 95.7(9) 2 2_545
O2 Te1B O1 Te1B 21.3(8) . 2_545
O1 Te1B O1 Te1B 173.3(18) 3_576 2_545
O1 Te1B O1 Te1B 5.8(6) 2 2_545
O2 Te1B O1 Te1B -156.2(14) 2 2_545
Ce1 Te1B O1 Te1B 54.4(8) 2 2_545
Te1A Te1B O1 Te1A 29(6) 2 4_576
O3 Te1B O1 Te1A -76.0(12) 2 4_576
O2 Te1B O1 Te1A -150.4(14) . 4_576
O1 Te1B O1 Te1A 1.6(4) 3_576 4_576
O1 Te1B O1 Te1A -165.8(14) 2 4_576
O2 Te1B O1 Te1A 32(3) 2 4_576
Ce1 Te1B O1 Te1A -117.3(11) 2 4_576
Te1B Te1A O2 Te1B 177(100) 2_545 .
O3 Te1A O2 Te1B -58.3(9) . .
O1 Te1A O2 Te1B 24.8(10) . .
O1 Te1A O2 Te1B -141.5(10) 4_575 .
O2 Te1A O2 Te1B 14.8(11) 2_545 .
Ce1 Te1A O2 Te1B -21.4(10) . .
O3 Te1A O2 Te1B 125(22) . 2_545
O1 Te1A O2 Te1B -152(22) . 2_545
O1 Te1A O2 Te1B 41(22) 4_575 2_545
O2 Te1A O2 Te1B -162(23) 2_545 2_545
Ce1 Te1A O2 Te1B 162(22) . 2_545
Te1B Te1A O2 Te1A 180(100) 2_545 2
O3 Te1A O2 Te1A -55.3(9) . 2
O1 Te1A O2 Te1A 27.7(9) . 2
O1 Te1A O2 Te1A -138.6(10) 4_575 2
O2 Te1A O2 Te1A 17.7(10) 2_545 2
Ce1 Te1A O2 Te1A -18.5(10) . 2
Te1B Te1A O2 Ce1 41(22) 2_545 2
O3 Te1A O2 Ce1 165.5(9) . 2
O1 Te1A O2 Ce1 -111.4(12) . 2
O1 Te1A O2 Ce1 82.2(12) 4_575 2
O2 Te1A O2 Ce1 -121.4(11) 2_545 2
Ce1 Te1A O2 Ce1 -157.7(7) . 2
Te1A Te1B O2 Te1A 158(2) 2 .
O3 Te1B O2 Te1A -130.9(9) 2 .
O1 Te1B O2 Te1A -55.7(14) 3_576 .
O1 Te1B O2 Te1A 146.1(11) 2 .
O2 Te1B O2 Te1A 156.4(9) 2 .
O1 Te1B O2 Te1A -22.2(9) . .
Ce1 Te1B O2 Te1A -147.5(13) 2 .
Te1A Te1B O2 Te1B 158(2) 2 2_545
O3 Te1B O2 Te1B -130.8(8) 2 2_545
O1 Te1B O2 Te1B -55.6(13) 3_576 2_545
O1 Te1B O2 Te1B 146.2(10) 2 2_545
O2 Te1B O2 Te1B 156.4(9) 2 2_545
O1 Te1B O2 Te1B -22.1(8) . 2_545
Ce1 Te1B O2 Te1B -147.4(12) 2 2_545
O3 Te1B O2 Te1A 71(2) 2 2
O1 Te1B O2 Te1A 146(3) 3_576 2
O1 Te1B O2 Te1A -12(2) 2 2
O2 Te1B O2 Te1A -2(2) 2 2
O1 Te1B O2 Te1A 180(2) . 2
Ce1 Te1B O2 Te1A 54(2) 2 2
Te1A Te1B O2 Ce1 -54(2) 2 2
O3 Te1B O2 Ce1 16.6(6) 2 2
O1 Te1B O2 Ce1 91.8(12) 3_576 2
O1 Te1B O2 Ce1 -66.4(8) 2 2
O2 Te1B O2 Ce1 -56.1(5) 2 2
O1 Te1B O2 Ce1 125.3(9) . 2
O2 Te1A O3 Te1B -175.9(19) . 2_545
O1 Te1A O3 Te1B 107.6(19) . 2_545
O1 Te1A O3 Te1B -76.4(17) 4_575 2_545
O2 Te1A O3 Te1B 39.9(16) 2_545 2_545
Ce1 Te1A O3 Te1B 65.5(17) . 2_545
Te1B Te1A O3 Ce1 100.4(17) 2_545 4_575
O2 Te1A O3 Ce1 -75.5(7) . 4_575
O1 Te1A O3 Ce1 -152.0(10) . 4_575
O1 Te1A O3 Ce1 23.9(9) 4_575 4_575
O2 Te1A O3 Ce1 140.2(7) 2_545 4_575
Ce1 Te1A O3 Ce1 165.8(9) . 4_575
Te1B Te1A O3 Ce1 -65.5(17) 2_545 .
O2 Te1A O3 Ce1 118.7(6) . .
O1 Te1A O3 Ce1 42.1(9) . .
O1 Te1A O3 Ce1 -141.9(8) 4_575 .
O2 Te1A O3 Ce1 -25.6(6) 2_545 .
O2 Ce1 O3 Te1A 26.9(6) 2_545 .
O3 Ce1 O3 Te1A -36.0(4) 4_576 .
O4 Ce1 O3 Te1A -105.0(5) . .
O5 Ce1 O3 Te1A 55.3(6) . .
O7 Ce1 O3 Te1A 111.7(5) 3_666 .
O6 Ce1 O3 Te1A 179.1(6) . .
O6 Ce1 O3 Te1A -109.0(6) 4_576 .
O7 Ce1 O3 Te1A 166.4(4) . .
S1 Ce1 O3 Te1A -164.7(2) 2_646 .
Te1B Ce1 O3 Te1A 11.2(3) 2_545 .
O2 Ce1 O3 Te1B 15.7(6) 2_545 2_545
O3 Ce1 O3 Te1B -47.2(3) 4_576 2_545
O4 Ce1 O3 Te1B -116.2(5) . 2_545
O5 Ce1 O3 Te1B 44.1(6) . 2_545
O7 Ce1 O3 Te1B 100.5(5) 3_666 2_545
O6 Ce1 O3 Te1B 167.9(6) . 2_545
O6 Ce1 O3 Te1B -120.2(6) 4_576 2_545
O7 Ce1 O3 Te1B 155.2(4) . 2_545
S1 Ce1 O3 Te1B -175.9(2) 2_646 2_545
Te1A Ce1 O3 Te1B -11.2(3) . 2_545
O2 Ce1 O3 Ce1 -139.8(7) 2_545 4_575
O3 Ce1 O3 Ce1 157.2(5) 4_576 4_575
O4 Ce1 O3 Ce1 88.3(4) . 4_575
O5 Ce1 O3 Ce1 -111.4(4) . 4_575
O7 Ce1 O3 Ce1 -55.0(4) 3_666 4_575
O6 Ce1 O3 Ce1 12.4(3) . 4_575
O6 Ce1 O3 Ce1 84.3(7) 4_576 4_575
O7 Ce1 O3 Ce1 -0.4(6) . 4_575
S1 Ce1 O3 Ce1 28.6(7) 2_646 4_575
Te1B Ce1 O3 Ce1 -155.5(8) 2_545 4_575
Te1A Ce1 O3 Ce1 -166.7(8) . 4_575
O5 S1 O4 Ce1 -155.8(7) 1_565 .
O6 S1 O4 Ce1 80.6(9) 3_676 .
O7 S1 O4 Ce1 -33.6(10) 2_656 .
Ce1 S1 O4 Ce1 26.5(10) 2_656 .
O2 Ce1 O4 S1 135.8(9) 2_545 .
O3 Ce1 O4 S1 70.5(8) 4_576 .
O3 Ce1 O4 S1 -173.3(9) . .
O5 Ce1 O4 S1 33.6(11) . .
O7 Ce1 O4 S1 -102.3(8) 3_666 .
O6 Ce1 O4 S1 -109.8(9) . .
O6 Ce1 O4 S1 5.0(8) 4_576 .
O7 Ce1 O4 S1 -44.1(8) . .
S1 Ce1 O4 S1 -20.4(8) 2_646 .
Te1B Ce1 O4 S1 160.3(8) 2_545 .
Te1A Ce1 O4 S1 160.3(8) . .
O2 Ce1 O7 S1 -117.1(7) 2_545 2_646
O3 Ce1 O7 S1 -11.4(5) 4_576 2_646
O4 Ce1 O7 S1 62.7(4) . 2_646
O3 Ce1 O7 S1 145.7(4) . 2_646
O5 Ce1 O7 S1 -82.1(4) . 2_646
O7 Ce1 O7 S1 -152.7(5) 3_666 2_646
O6 Ce1 O7 S1 133.5(4) . 2_646
O6 Ce1 O7 S1 -3.8(3) 4_576 2_646
Te1B Ce1 O7 S1 173.7(2) 2_545 2_646
Te1A Ce1 O7 S1 160.8(2) . 2_646
O2 Ce1 O7 Ce1 35.6(8) 2_545 3_666
O3 Ce1 O7 Ce1 141.3(3) 4_576 3_666
O4 Ce1 O7 Ce1 -144.6(3) . 3_666
O3 Ce1 O7 Ce1 -61.6(4) . 3_666
O5 Ce1 O7 Ce1 70.6(3) . 3_666
O7 Ce1 O7 Ce1 0.0 3_666 3_666
O6 Ce1 O7 Ce1 -73.8(3) . 3_666
O6 Ce1 O7 Ce1 148.9(4) 4_576 3_666
S1 Ce1 O7 Ce1 152.7(5) 2_646 3_666
Te1B Ce1 O7 Ce1 -33.6(6) 2_545 3_666
Te1A Ce1 O7 Ce1 -46.5(6) . 3_666
O2 Ce1 O6 S1 -151.3(8) 2_545 3_676
O3 Ce1 O6 S1 91.6(8) 4_576 3_676
O4 Ce1 O6 S1 91.0(7) . 3_676
O3 Ce1 O6 S1 -179.6(8) . 3_676
O5 Ce1 O6 S1 -61.1(8) . 3_676
O7 Ce1 O6 S1 -83.9(7) 3_666 3_676
O6 Ce1 O6 S1 24.2(6) 4_576 3_676
O7 Ce1 O6 S1 -10.2(7) . 3_676
S1 Ce1 O6 S1 8.8(7) 2_646 3_676
Te1B Ce1 O6 S1 -173.7(7) 2_545 3_676
Te1A Ce1 O6 S1 -179.2(7) . 3_676
O2 Ce1 O6 Ce1 17.1(6) 2_545 4_575
O3 Ce1 O6 Ce1 -100.0(5) 4_576 4_575
O4 Ce1 O6 Ce1 -100.5(3) . 4_575
O3 Ce1 O6 Ce1 -11.1(3) . 4_575
O5 Ce1 O6 Ce1 107.4(3) . 4_575
O7 Ce1 O6 Ce1 84.6(3) 3_666 4_575
O6 Ce1 O6 Ce1 -167.3(3) 4_576 4_575
O7 Ce1 O6 Ce1 158.2(4) . 4_575
S1 Ce1 O6 Ce1 177.2(3) 2_646 4_575
Te1B Ce1 O6 Ce1 -5.2(3) 2_545 4_575
Te1A Ce1 O6 Ce1 -10.7(3) . 4_575
O2 Ce1 O5 S1 126.1(8) 2_545 1_545
O3 Ce1 O5 S1 -151.8(7) 4_576 1_545
O4 Ce1 O5 S1 -115.5(7) . 1_545
O3 Ce1 O5 S1 99.6(7) . 1_545
O7 Ce1 O5 S1 36.4(6) 3_666 1_545
O6 Ce1 O5 S1 13.7(8) . 1_545
O6 Ce1 O5 S1 -86.9(7) 4_576 1_545
O7 Ce1 O5 S1 -33.2(7) . 1_545
S1 Ce1 O5 S1 -60.3(7) 2_646 1_545
Te1B Ce1 O5 S1 120.5(6) 2_545 1_545
Te1A Ce1 O5 S1 123.4(6) . 1_545
